data_4500414
loop_
_publ_author_name
'Collas, Alain'
'Bagrowska, Izabela'
'Aleksandrzak, Krzysztof'
'Zeller, Matthias'
'Blockhuys, Frank'

_publ_section_title
;
 Competition between Methoxy-Based and Pyrazine-Based Synthons in
 Methoxy-Substituted Distyrylpyrazines
;
_journal_issue 4
_journal_name_full 'Crystal Growth &amp; Design'
_journal_page_first 1299
_journal_paper_doi 10.1021/cg101523f
_journal_volume 11
_journal_year 2011
_chemical_formula_moiety 'C24 H24 N2 O4'
_chemical_formula_sum 'C24 H24 N2 O4'
_chemical_formula_weight 404.45
_chemical_name_systematic
;
 ?
;
_space_group_IT_number 14
_symmetry_cell_setting monoclinic
_symmetry_space_group_name_Hall '-P 2ybc'
_symmetry_space_group_name_H-M 'P 1 21/c 1'
_atom_sites_solution_hydrogens geom
_atom_sites_solution_primary direct
_atom_sites_solution_secondary difmap
_audit_creation_method SHELXL-97
_cell_angle_alpha 90.00
_cell_angle_beta 115.8140(10)
_cell_angle_gamma 90.00
_cell_formula_units_Z 2
_cell_length_a 13.0095(10)
_cell_length_b 7.0463(6)
_cell_length_c 12.2219(9)
_cell_measurement_reflns_used 2867
_cell_measurement_temperature 293(2)
_cell_measurement_theta_max 31.0838
_cell_measurement_theta_min 2.8908
_cell_volume 1008.57(14)
_computing_cell_refinement 'Apex2 v2008.2-4'
_computing_data_collection 'Apex2 v2008.2-4 (Bruker, 2008)'
_computing_data_reduction 'Apex2 v2008.2-4'
_computing_molecular_graphics 'ORTEP (Farrugia, 1997) and Mercury (Macrae <I>et al.</I>, 2008)'
_computing_publication_material 'WINGX (Farrugia, 1999) and PLATON (Spek, 2001)'
_computing_structure_refinement 'SHELXL-97 (Sheldrick, 2008)'
_computing_structure_solution 'SHELXL-97 (Sheldrick, 2008)'
_diffrn_ambient_temperature 293(2)
_diffrn_measured_fraction_theta_full 0.998
_diffrn_measured_fraction_theta_max 0.998
_diffrn_measurement_device_type 'Bruker AXS SMART APEX CCD diffractometer'
_diffrn_measurement_method '\w scans'
_diffrn_radiation_monochromator graphite
_diffrn_radiation_source 'fine-focus sealed tube'
_diffrn_radiation_type MoK\a
_diffrn_radiation_wavelength 0.71073
_diffrn_reflns_av_R_equivalents 0.0223
_diffrn_reflns_av_sigmaI/netI 0.0191
_diffrn_reflns_limit_h_max 17
_diffrn_reflns_limit_h_min -17
_diffrn_reflns_limit_k_max 9
_diffrn_reflns_limit_k_min -9
_diffrn_reflns_limit_l_max 16
_diffrn_reflns_limit_l_min -16
_diffrn_reflns_number 9843
_diffrn_reflns_theta_full 28.28
_diffrn_reflns_theta_max 28.28
_diffrn_reflns_theta_min 1.74
_diffrn_standards_number 0
_exptl_absorpt_coefficient_mu 0.091
_exptl_absorpt_correction_T_max 0.995
_exptl_absorpt_correction_T_min 0.919
_exptl_absorpt_correction_type multi-scan
_exptl_absorpt_process_details 'Apex2 v2008.2-4 (Bruker, 2008)'
_exptl_crystal_colour green
_exptl_crystal_density_diffrn 1.332
_exptl_crystal_density_method 'not measured'
_exptl_crystal_description plate
_exptl_crystal_F_000 428
_exptl_crystal_size_max 0.55
_exptl_crystal_size_mid 0.38
_exptl_crystal_size_min 0.05
_refine_diff_density_max 0.252
_refine_diff_density_min -0.180
_refine_diff_density_rms 0.034
_refine_ls_extinction_method none
_refine_ls_goodness_of_fit_ref 1.046
_refine_ls_hydrogen_treatment constr
_refine_ls_matrix_type full
_refine_ls_number_parameters 138
_refine_ls_number_reflns 2496
_refine_ls_number_restraints 0
_refine_ls_restrained_S_all 1.046
_refine_ls_R_factor_all 0.0569
_refine_ls_R_factor_gt 0.0421
_refine_ls_shift/su_max 0.000
_refine_ls_shift/su_mean 0.000
_refine_ls_structure_factor_coef Fsqd
_refine_ls_weighting_details 'calc w=1/[\s^2^(Fo^2^)+(0.0625P)^2^+0.1472P] where P=(Fo^2^+2Fc^2^)/3'
_refine_ls_weighting_scheme calc
_refine_ls_wR_factor_gt 0.1134
_refine_ls_wR_factor_ref 0.1260
_reflns_number_gt 1930
_reflns_number_total 2496
_reflns_threshold_expression I>2\s(I)
_cod_data_source_file cg101523f_si_002.cif
_cod_data_source_block new
_cod_original_sg_symbol_H-M 'P 21/c'
_cod_database_code 4500414

loop_
_symmetry_equiv_pos_as_xyz
'x, y, z'
'-x, y+1/2, -z+1/2'
'-x, -y, -z'
'x, -y-1/2, z-1/2'

loop_
_atom_site_label
_atom_site_type_symbol
_atom_site_fract_x
_atom_site_fract_y
_atom_site_fract_z
_atom_site_U_iso_or_equiv
_atom_site_adp_type
_atom_site_occupancy
_atom_site_symmetry_multiplicity
_atom_site_calc_flag
_atom_site_refinement_flags
C1 C 0.18894(10) 0.47336(16) 0.70588(11) 0.0355(3) Uani 1 1 d .
C2 C 0.30321(10) 0.53586(17) 0.75959(11) 0.0372(3) Uani 1 1 d .
H2 H 0.3384 0.5639 0.8422 0.045 Uiso 1 1 calc R
C3 C 0.36363(10) 0.55604(17) 0.69150(11) 0.0361(3) Uani 1 1 d .
C4 C 0.30986(10) 0.51893(17) 0.56529(11) 0.0362(3) Uani 1 1 d .
C5 C 0.19903(10) 0.45172(18) 0.51288(11) 0.0393(3) Uani 1 1 d .
H5 H 0.1636 0.4235 0.4303 0.047 Uiso 1 1 calc R
C6 C 0.14062(10) 0.42633(17) 0.58357(11) 0.0389(3) Uani 1 1 d .
H6 H 0.0671 0.3765 0.5479 0.047 Uiso 1 1 calc R
C7 C 0.11882(10) 0.46041(18) 0.77209(12) 0.0395(3) Uani 1 1 d .
H7 H 0.0497 0.3966 0.7331 0.047 Uiso 1 1 calc R
C8 C 0.14287(11) 0.52970(18) 0.88201(11) 0.0395(3) Uani 1 1 d .
H8 H 0.2124 0.5914 0.9237 0.047 Uiso 1 1 calc R
C9 C 0.06667(10) 0.51456(17) 0.94097(11) 0.0362(3) Uani 1 1 d .
C10 C -0.10279(10) 0.42800(18) 0.93855(11) 0.0399(3) Uani 1 1 d .
H10 H -0.1758 0.3773 0.8979 0.048 Uiso 1 1 calc R
C31 C 0.54274(12) 0.5909(2) 0.86381(13) 0.0566(4) Uani 1 1 d .
H31A H 0.5178 0.6814 0.9059 0.085 Uiso 1 1 calc R
H31B H 0.6215 0.6136 0.8829 0.085 Uiso 1 1 calc R
H31C H 0.5344 0.4649 0.8887 0.085 Uiso 1 1 calc R
C41 C 0.33089(13) 0.4834(2) 0.38239(12) 0.0558(4) Uani 1 1 d .
H41A H 0.3140 0.3504 0.3798 0.084 Uiso 1 1 calc R
H41B H 0.3863 0.5036 0.3514 0.084 Uiso 1 1 calc R
H41C H 0.2623 0.5519 0.3335 0.084 Uiso 1 1 calc R
N1 N -0.03881(9) 0.44158(15) 0.87843(10) 0.0412(3) Uani 1 1 d .
O3 O 0.47555(7) 0.60994(15) 0.73661(8) 0.0512(3) Uani 1 1 d .
O4 O 0.37558(8) 0.54895(14) 0.50490(8) 0.0484(3) Uani 1 1 d .

loop_
_atom_site_aniso_label
_atom_site_aniso_U_11
_atom_site_aniso_U_22
_atom_site_aniso_U_33
_atom_site_aniso_U_23
_atom_site_aniso_U_13
_atom_site_aniso_U_12
C1 0.0354(6) 0.0378(6) 0.0370(6) 0.0011(5) 0.0191(5) 0.0010(5)
C2 0.0376(6) 0.0453(6) 0.0298(6) -0.0017(5) 0.0158(5) -0.0017(5)
C3 0.0319(6) 0.0421(6) 0.0347(6) -0.0016(5) 0.0147(5) -0.0023(4)
C4 0.0372(6) 0.0423(6) 0.0343(6) -0.0005(5) 0.0205(5) 0.0020(5)
C5 0.0384(6) 0.0478(7) 0.0310(6) -0.0050(5) 0.0145(5) -0.0003(5)
C6 0.0319(6) 0.0440(6) 0.0408(7) -0.0043(5) 0.0159(5) -0.0032(5)
C7 0.0362(6) 0.0454(7) 0.0418(7) 0.0016(5) 0.0216(5) -0.0012(5)
C8 0.0375(6) 0.0450(7) 0.0414(7) 0.0007(5) 0.0223(5) -0.0025(5)
C9 0.0376(6) 0.0379(6) 0.0382(6) 0.0025(5) 0.0214(5) 0.0013(5)
C10 0.0363(6) 0.0468(7) 0.0391(6) -0.0031(5) 0.0189(5) -0.0052(5)
C31 0.0394(7) 0.0778(10) 0.0435(8) -0.0068(7) 0.0095(6) -0.0104(7)
C41 0.0603(9) 0.0775(10) 0.0387(7) -0.0078(7) 0.0301(7) -0.0075(7)
N1 0.0404(6) 0.0494(6) 0.0380(6) -0.0027(4) 0.0210(5) -0.0038(4)
O3 0.0355(5) 0.0782(7) 0.0406(5) -0.0032(5) 0.0171(4) -0.0140(4)
O4 0.0459(5) 0.0699(6) 0.0374(5) -0.0056(4) 0.0255(4) -0.0087(4)

loop_
_atom_type_symbol
_atom_type_description
_atom_type_scat_dispersion_real
_atom_type_scat_dispersion_imag
_atom_type_scat_source
C C 0.0033 0.0016 'International Tables Vol C Tables 4.2.6.8 and 6.1.1.4'
H H 0.0000 0.0000 'International Tables Vol C Tables 4.2.6.8 and 6.1.1.4'
N N 0.0061 0.0033 'International Tables Vol C Tables 4.2.6.8 and 6.1.1.4'
O O 0.0106 0.0060 'International Tables Vol C Tables 4.2.6.8 and 6.1.1.4'

loop_
_geom_angle_atom_site_label_1
_geom_angle_atom_site_label_2
_geom_angle_atom_site_label_3
_geom_angle
_geom_angle_site_symmetry_1
_geom_angle_site_symmetry_3
C6 C1 C2 117.92(10) . .
C6 C1 C7 118.86(11) . .
C2 C1 C7 123.20(11) . .
C3 C2 C1 120.95(11) . .
C3 C2 H2 119.5 . .
C1 C2 H2 119.5 . .
O3 C3 C2 124.91(11) . .
O3 C3 C4 115.19(10) . .
C2 C3 C4 119.89(10) . .
O4 C4 C5 125.05(11) . .
O4 C4 C3 115.58(10) . .
C5 C4 C3 119.34(10) . .
C4 C5 C6 119.94(11) . .
C4 C5 H5 120.0 . .
C6 C5 H5 120.0 . .
C1 C6 C5 121.75(11) . .
C1 C6 H6 119.1 . .
C5 C6 H6 119.1 . .
C8 C7 C1 127.30(12) . .
C8 C7 H7 116.4 . .
C1 C7 H7 116.4 . .
C7 C8 C9 123.96(12) . .
C7 C8 H8 118.0 . .
C9 C8 H8 118.0 . .
N1 C9 C10 120.01(11) . 3_567
N1 C9 C8 119.33(11) . .
C10 C9 C8 120.65(11) 3_567 .
N1 C10 C9 123.83(11) . 3_567
N1 C10 H10 118.1 . .
C9 C10 H10 118.1 3_567 .
O3 C31 H31A 109.5 . .
O3 C31 H31B 109.5 . .
H31A C31 H31B 109.5 . .
O3 C31 H31C 109.5 . .
H31A C31 H31C 109.5 . .
H31B C31 H31C 109.5 . .
O4 C41 H41A 109.5 . .
O4 C41 H41B 109.5 . .
H41A C41 H41B 109.5 . .
O4 C41 H41C 109.5 . .
H41A C41 H41C 109.5 . .
H41B C41 H41C 109.5 . .
C10 N1 C9 116.16(11) . .
C3 O3 C31 117.08(10) . .
C4 O4 C41 116.84(10) . .

loop_
_geom_bond_atom_site_label_1
_geom_bond_atom_site_label_2
_geom_bond_distance
_geom_bond_site_symmetry_2
C1 C6 1.3860(17) .
C1 C2 1.4088(16) .
C1 C7 1.4623(16) .
C2 C3 1.3786(16) .
C2 H2 0.9300 .
C3 O3 1.3671(14) .
C3 C4 1.4132(16) .
C4 O4 1.3675(14) .
C4 C5 1.3817(17) .
C5 C6 1.3884(17) .
C5 H5 0.9300 .
C6 H6 0.9300 .
C7 C8 1.3323(18) .
C7 H7 0.9300 .
C8 C9 1.4613(16) .
C8 H8 0.9300 .
C9 N1 1.3485(16) .
C9 C10 1.3965(17) 3_567
C10 N1 1.3321(15) .
C10 C9 1.3966(17) 3_567
C10 H10 0.9300 .
C31 O3 1.4197(16) .
C31 H31A 0.9600 .
C31 H31B 0.9600 .
C31 H31C 0.9600 .
C41 O4 1.4267(16) .
C41 H41A 0.9600 .
C41 H41B 0.9600 .
C41 H41C 0.9600 .

loop_
_geom_torsion_atom_site_label_1
_geom_torsion_atom_site_label_2
_geom_torsion_atom_site_label_3
_geom_torsion_atom_site_label_4
_geom_torsion
_geom_torsion_site_symmetry_1
_geom_torsion_site_symmetry_4
C6 C1 C2 C3 2.29(18) . .
C7 C1 C2 C3 -176.19(11) . .
C1 C2 C3 O3 -177.85(12) . .
C1 C2 C3 C4 1.80(19) . .
O3 C3 C4 O4 -2.41(16) . .
C2 C3 C4 O4 177.91(11) . .
O3 C3 C4 C5 175.82(11) . .
C2 C3 C4 C5 -3.86(18) . .
O4 C4 C5 C6 179.83(11) . .
C3 C4 C5 C6 1.78(19) . .
C2 C1 C6 C5 -4.44(18) . .
C7 C1 C6 C5 174.11(11) . .
C4 C5 C6 C1 2.43(19) . .
C6 C1 C7 C8 -167.33(13) . .
C2 C1 C7 C8 11.1(2) . .
C1 C7 C8 C9 178.49(11) . .
C7 C8 C9 N1 -6.07(19) . .
C7 C8 C9 C10 172.91(13) . 3_567
C9 C10 N1 C9 0.5(2) 3_567 .
C10 C9 N1 C10 -0.44(19) 3_567 .
C8 C9 N1 C10 178.55(11) . .
C2 C3 O3 C31 19.03(19) . .
C4 C3 O3 C31 -160.64(12) . .
C5 C4 O4 C41 -8.24(19) . .
C3 C4 O4 C41 169.88(12) . .
